data_2231263
loop_
_publ_author_name
'Mahmood, Ayyaz'
'Khan, Islam Ullah'
'Arshad, Muhammad Nadeem'
'Ahmed, Jamil'

_publ_section_title
;
 <i>N</i>-[Amino(azido)methylidene]-4-methylbenzenesulfonamide
;
_journal_coeditor_code PV2426
_journal_issue 8
_journal_name_full 'Acta Crystallographica Section E'
_journal_page_first o2140
_journal_paper_doi 10.1107/S1600536811026973
_journal_volume 67
_journal_year 2011
_chemical_formula_iupac 'C8 H9 N5 O2 S'
_chemical_formula_moiety 'C8 H9 N5 O2 S'
_chemical_formula_sum 'C8 H9 N5 O2 S'
_chemical_formula_weight 239.26
_chemical_melting_point 444(2)
_chemical_name_systematic
;
<i>N</i>-[Amino(azido)methylidene]-4-methylbenzenesulfonamide
;
_space_group_IT_number 2
_symmetry_cell_setting triclinic
_symmetry_space_group_name_Hall '-P 1'
_symmetry_space_group_name_H-M 'P -1'
_atom_sites_solution_hydrogens geom
_atom_sites_solution_primary direct
_atom_sites_solution_secondary difmap
_audit_creation_method SHELXL-97
_cell_angle_alpha 92.2440(10)
_cell_angle_beta 93.6150(10)
_cell_angle_gamma 110.5050(10)
_cell_formula_units_Z 2
_cell_length_a 6.8986(2)
_cell_length_b 7.2146(2)
_cell_length_c 11.3771(3)
_cell_measurement_reflns_used 7120
_cell_measurement_temperature 296(2)
_cell_measurement_theta_max 28.30
_cell_measurement_theta_min 3.02
_cell_volume 528.18(3)
_computing_cell_refinement 'SAINT (Bruker, 2007)'
_computing_data_collection 'APEX2 (Bruker, 2007)'
_computing_data_reduction 'SAINT (Bruker, 2007)'
_computing_molecular_graphics 'ORTEP-3 for Windows (Farrugia, 1997)'
_computing_publication_material 'WinGX (Farrugia, 1999)'
_computing_structure_refinement 'SHELXL97 (Sheldrick, 2008)'
_computing_structure_solution 'SHELXS97 (Sheldrick, 2008)'
_diffrn_ambient_temperature 296(2)
_diffrn_measured_fraction_theta_full 0.965
_diffrn_measured_fraction_theta_max 0.965
_diffrn_measurement_device_type 'Bruker APEXII CCD'
_diffrn_measurement_method '\f and \w scans'
_diffrn_radiation_monochromator graphite
_diffrn_radiation_source 'fine-focus sealed tube'
_diffrn_radiation_type MoK\a
_diffrn_radiation_wavelength 0.71073
_diffrn_reflns_av_R_equivalents 0.0195
_diffrn_reflns_av_sigmaI/netI 0.0181
_diffrn_reflns_limit_h_max 9
_diffrn_reflns_limit_h_min -9
_diffrn_reflns_limit_k_max 9
_diffrn_reflns_limit_k_min -9
_diffrn_reflns_limit_l_max 14
_diffrn_reflns_limit_l_min -15
_diffrn_reflns_number 8664
_diffrn_reflns_theta_full 28.33
_diffrn_reflns_theta_max 28.33
_diffrn_reflns_theta_min 3.16
_exptl_absorpt_coefficient_mu 0.300
_exptl_absorpt_correction_type none
_exptl_crystal_colour colourless
_exptl_crystal_density_diffrn 1.504
_exptl_crystal_density_method 'not measured'
_exptl_crystal_description needle
_exptl_crystal_F_000 248
_exptl_crystal_size_max 0.34
_exptl_crystal_size_mid 0.17
_exptl_crystal_size_min 0.17
_refine_diff_density_max 0.302
_refine_diff_density_min -0.287
_refine_ls_extinction_method none
_refine_ls_goodness_of_fit_ref 1.091
_refine_ls_hydrogen_treatment mixed
_refine_ls_matrix_type full
_refine_ls_number_parameters 152
_refine_ls_number_reflns 2549
_refine_ls_number_restraints 0
_refine_ls_restrained_S_all 1.091
_refine_ls_R_factor_all 0.0338
_refine_ls_R_factor_gt 0.0307
_refine_ls_shift/su_max 0.004
_refine_ls_shift/su_mean 0.000
_refine_ls_structure_factor_coef Fsqd
_refine_ls_weighting_details 'calc w=1/[\s^2^(Fo^2^)+(0.0384P)^2^+0.1790P] where P=(Fo^2^+2Fc^2^)/3'
_refine_ls_weighting_scheme calc
_refine_ls_wR_factor_gt 0.0851
_refine_ls_wR_factor_ref 0.0880
_reflns_number_gt 2343
_reflns_number_total 2549
_reflns_threshold_expression I>2sigma(I)
_cod_data_source_file pv2426.cif
_cod_data_source_block I
_cod_original_sg_symbol_H-M 'P -1 '
_cod_database_code 2231263

loop_
_symmetry_equiv_pos_as_xyz
'x, y, z'
'-x, -y, -z'

loop_
_atom_site_type_symbol
_atom_site_label
_atom_site_fract_x
_atom_site_fract_y
_atom_site_fract_z
_atom_site_U_iso_or_equiv
_atom_site_adp_type
_atom_site_calc_flag
_atom_site_refinement_flags
_atom_site_occupancy
_atom_site_symmetry_multiplicity
S S1 0.77484(4) 0.16023(4) 0.12702(3) 0.02808(11) Uani d . 1 1
O O1 0.70020(17) 0.32207(14) 0.13239(11) 0.0459(3) Uani d . 1 1
O O2 0.87648(15) 0.13621(15) 0.02394(8) 0.0370(2) Uani d . 1 1
N N1 0.57940(16) -0.03376(15) 0.14825(9) 0.0291(2) Uani d . 1 1
N N2 0.7254(2) -0.27167(18) 0.08497(12) 0.0383(3) Uani d . 1 1
H H2N 0.825(3) -0.194(3) 0.0593(18) 0.057 Uiso d . 1 1
H H3N 0.710(3) -0.399(3) 0.0848(18) 0.057 Uiso d . 1 1
N N3 0.40903(18) -0.37488(16) 0.15282(11) 0.0368(3) Uani d . 1 1
N N4 0.27278(18) -0.32615(17) 0.19944(11) 0.0381(3) Uani d . 1 1
N N5 0.1395(2) -0.3067(2) 0.24161(15) 0.0586(4) Uani d . 1 1
C C1 1.3707(4) 0.2513(3) 0.55842(19) 0.0833(8) Uani d . 1 1
H H1A 1.3230 0.1326 0.6002 0.125 Uiso calc R 1 1
H H1B 1.3738 0.3624 0.6088 0.125 Uiso calc R 1 1
H H1C 1.5079 0.2718 0.5354 0.125 Uiso calc R 1 1
C C2 1.2249(3) 0.2310(2) 0.44945(14) 0.0514(4) Uani d . 1 1
C C3 1.0431(3) 0.2697(3) 0.45779(14) 0.0578(5) Uani d . 1 1
H H3 1.0116 0.3084 0.5309 0.069 Uiso calc R 1 1
C C4 0.9072(3) 0.2521(2) 0.35961(14) 0.0468(4) Uani d . 1 1
H H4 0.7868 0.2807 0.3664 0.056 Uiso calc R 1 1
C C5 0.95280(19) 0.19123(17) 0.25110(11) 0.0301(3) Uani d . 1 1
C C6 1.1336(2) 0.1525(2) 0.24079(13) 0.0391(3) Uani d . 1 1
H H6 1.1648 0.1128 0.1678 0.047 Uiso calc R 1 1
C C7 1.2684(3) 0.1733(3) 0.34053(15) 0.0508(4) Uani d . 1 1
H H7 1.3904 0.1478 0.3335 0.061 Uiso calc R 1 1
C C8 0.58221(18) -0.21318(17) 0.12696(10) 0.0275(2) Uani d . 1 1

loop_
_atom_site_aniso_label
_atom_site_aniso_U_11
_atom_site_aniso_U_22
_atom_site_aniso_U_33
_atom_site_aniso_U_12
_atom_site_aniso_U_13
_atom_site_aniso_U_23
S1 0.02984(17) 0.02068(16) 0.03386(18) 0.00862(11) 0.00265(11) 0.00626(11)
O1 0.0493(6) 0.0259(5) 0.0674(7) 0.0189(4) 0.0042(5) 0.0108(5)
O2 0.0366(5) 0.0402(5) 0.0313(5) 0.0090(4) 0.0053(4) 0.0083(4)
N1 0.0278(5) 0.0233(5) 0.0357(5) 0.0081(4) 0.0037(4) 0.0035(4)
N2 0.0397(6) 0.0250(5) 0.0526(7) 0.0129(5) 0.0117(5) 0.0047(5)
N3 0.0366(6) 0.0243(5) 0.0458(6) 0.0054(4) 0.0072(5) 0.0039(4)
N4 0.0360(6) 0.0283(5) 0.0438(6) 0.0028(4) 0.0057(5) 0.0077(5)
N5 0.0480(8) 0.0493(8) 0.0766(10) 0.0108(6) 0.0250(7) 0.0119(7)
C1 0.0957(16) 0.0691(13) 0.0535(11) -0.0045(12) -0.0346(11) 0.0146(10)
C2 0.0585(10) 0.0377(8) 0.0402(8) -0.0029(7) -0.0128(7) 0.0082(6)
C3 0.0735(12) 0.0533(10) 0.0311(7) 0.0038(8) 0.0057(7) -0.0045(7)
C4 0.0470(8) 0.0470(8) 0.0410(8) 0.0101(7) 0.0089(6) -0.0059(6)
C5 0.0334(6) 0.0212(5) 0.0317(6) 0.0045(4) 0.0024(5) 0.0021(4)
C6 0.0391(7) 0.0417(7) 0.0366(7) 0.0153(6) -0.0015(5) -0.0002(6)
C7 0.0441(8) 0.0537(9) 0.0513(9) 0.0154(7) -0.0110(7) 0.0039(7)
C8 0.0301(6) 0.0233(5) 0.0271(5) 0.0073(4) -0.0009(4) 0.0036(4)

loop_
_atom_type_symbol
_atom_type_description
_atom_type_scat_dispersion_real
_atom_type_scat_dispersion_imag
_atom_type_scat_source
C C 0.0033 0.0016 'International Tables Vol C Tables 4.2.6.8 and 6.1.1.4'
H H 0.0000 0.0000 'International Tables Vol C Tables 4.2.6.8 and 6.1.1.4'
N N 0.0061 0.0033 'International Tables Vol C Tables 4.2.6.8 and 6.1.1.4'
O O 0.0106 0.0060 'International Tables Vol C Tables 4.2.6.8 and 6.1.1.4'
S S 0.1246 0.1234 'International Tables Vol C Tables 4.2.6.8 and 6.1.1.4'

loop_
_geom_angle_atom_site_label_1
_geom_angle_atom_site_label_2
_geom_angle_atom_site_label_3
_geom_angle
O1 S1 O2 117.13(6)
O1 S1 N1 105.65(6)
O2 S1 N1 112.85(6)
O1 S1 C5 107.75(6)
O2 S1 C5 107.55(6)
N1 S1 C5 105.20(6)
C8 N1 S1 121.49(9)
C8 N2 H2N 120.4(15)
C8 N2 H3N 119.0(13)
H2N N2 H3N 120.6(19)
N4 N3 C8 113.81(11)
N5 N4 N3 171.56(14)
C2 C1 H1A 109.5
C2 C1 H1B 109.5
H1A C1 H1B 109.5
C2 C1 H1C 109.5
H1A C1 H1C 109.5
H1B C1 H1C 109.5
C7 C2 C3 118.41(15)
C7 C2 C1 121.3(2)
C3 C2 C1 120.33(19)
C4 C3 C2 121.43(15)
C4 C3 H3 119.3
C2 C3 H3 119.3
C3 C4 C5 119.15(16)
C3 C4 H4 120.4
C5 C4 H4 120.4
C6 C5 C4 120.34(13)
C6 C5 S1 120.58(10)
C4 C5 S1 119.08(11)
C5 C6 C7 119.34(14)
C5 C6 H6 120.3
C7 C6 H6 120.3
C2 C7 C6 121.31(16)
C2 C7 H7 119.3
C6 C7 H7 119.3
N2 C8 N1 130.52(12)
N2 C8 N3 111.45(11)
N1 C8 N3 118.03(11)

loop_
_geom_bond_atom_site_label_1
_geom_bond_atom_site_label_2
_geom_bond_distance
S1 O1 1.4324(10)
S1 O2 1.4387(10)
S1 N1 1.6064(10)
S1 C5 1.7648(13)
N1 C8 1.3147(15)
N2 C8 1.3104(17)
N2 H2N 0.80(2)
N2 H3N 0.89(2)
N3 N4 1.2523(17)
N3 C8 1.4034(15)
N4 N5 1.112(2)
C1 C2 1.515(2)
C1 H1A 0.9600
C1 H1B 0.9600
C1 H1C 0.9600
C2 C7 1.376(3)
C2 C3 1.385(3)
C3 C4 1.384(3)
C3 H3 0.9300
C4 C5 1.385(2)
C4 H4 0.9300
C5 C6 1.381(2)
C6 C7 1.389(2)
C6 H6 0.9300
C7 H7 0.9300

loop_
_geom_hbond_atom_site_label_D
_geom_hbond_atom_site_label_H
_geom_hbond_atom_site_label_A
_geom_hbond_site_symmetry_A
_geom_hbond_distance_DH
_geom_hbond_distance_HA
_geom_hbond_distance_DA
_geom_hbond_angle_DHA
N2 H2N O2 2_755 0.80(2) 2.24(2) 2.9459(16) 148(2)
N2 H3N O1 1_545 0.89(2) 2.08(2) 2.9481(15) 164(2)
N2 H2N O2 . 0.80(2) 2.34(2) 2.8862(16) 127(2)

loop_
_geom_torsion_atom_site_label_1
_geom_torsion_atom_site_label_2
_geom_torsion_atom_site_label_3
_geom_torsion_atom_site_label_4
_geom_torsion
O1 S1 N1 C8 166.90(10)
O2 S1 N1 C8 37.71(12)
C5 S1 N1 C8 -79.26(11)
C8 N3 N4 N5 -177.3(11)
C7 C2 C3 C4 -0.2(3)
C1 C2 C3 C4 -179.94(16)
C2 C3 C4 C5 1.0(3)
C3 C4 C5 C6 -1.2(2)
C3 C4 C5 S1 177.75(12)
O1 S1 C5 C6 -139.43(11)
O2 S1 C5 C6 -12.31(13)
N1 S1 C5 C6 108.21(11)
O1 S1 C5 C4 41.58(13)
O2 S1 C5 C4 168.70(11)
N1 S1 C5 C4 -70.78(12)
C4 C5 C6 C7 0.6(2)
S1 C5 C6 C7 -178.38(12)
C3 C2 C7 C6 -0.5(3)
C1 C2 C7 C6 179.26(16)
C5 C6 C7 C2 0.3(2)
S1 N1 C8 N2 -2.0(2)
S1 N1 C8 N3 177.16(9)
N4 N3 C8 N2 176.19(12)
N4 N3 C8 N1 -3.12(18)
